data_4083437
loop_
_publ_author_name
'Marquet, Nicolas'
'Kirillov, Evgueni'
'Roisnel, Thierry'
'Razavi, Abbas'
'Carpentier, Jean-Fran\,cois'

_publ_section_title
;
 Group 4 Metal Complexes of Fluorous (Di)Alkoxide-(Di)Imino Ligands:
 Synthesis, Structure, Olefin Polymerization Catalysis, and Decomposition
 Pathways
;
_journal_issue 2
_journal_name_full Organometallics
_journal_page_first 606
_journal_paper_doi 10.1021/om8009409
_journal_volume 28
_journal_year 2009
_chemical_compound_source 'synthesis as described'
_chemical_formula_moiety 'C38 H24 F22 N2 O2 Zr'
_chemical_formula_sum 'C38 H24 F22 N2 O2 Zr'
_chemical_formula_weight 1049.81
_chemical_name_systematic
;
 ?
;
_space_group_IT_number 14
_symmetry_cell_setting monoclinic
_symmetry_Int_Tables_number 14
_symmetry_space_group_name_Hall '-P 2yn'
_symmetry_space_group_name_H-M 'P 1 21/n 1'
_atom_sites_solution_hydrogens geom
_atom_sites_solution_primary direct
_atom_sites_solution_secondary difmap
_audit_conform_dict_location ftp://ftp.iucr.org/pub/cif_core.dic
_audit_conform_dict_name cif_core.dic
_audit_conform_dict_version 2.3
_audit_creation_date 2008-09-16T15:57:35-00:00
_audit_creation_method 'WinGX routine CIF_UPDATE'
_cell_angle_alpha 90
_cell_angle_beta 102.105(2)
_cell_angle_gamma 90
_cell_formula_units_Z 4
_cell_length_a 10.1292(5)
_cell_length_b 19.7931(9)
_cell_length_c 19.9920(9)
_cell_measurement_reflns_used 8559
_cell_measurement_temperature 100(2)
_cell_measurement_theta_max 27.50
_cell_measurement_theta_min 2.30
_cell_measurement_wavelength 0.71073
_cell_volume 3919.0(3)
_computing_molecular_graphics 'Ortep-3 for Windows (Farrugia, 1997)'
_computing_publication_material 'WinGX publication routines (Farrugia, 1999)'
_computing_structure_refinement 'SHELXL-97 (Sheldrick, 1997)'
_computing_structure_solution 'SIR97 (Altomare et al., 1999)'
_diffrn_ambient_temperature 100(2)
_diffrn_detector 'CCD plate'
_diffrn_measured_fraction_theta_full 0.995
_diffrn_measured_fraction_theta_max 0.995
_diffrn_measurement_device_type 'APEXII, Bruker-AXS'
_diffrn_measurement_method 'CCD rotation images, thin slices'
_diffrn_radiation_monochromator graphite
_diffrn_radiation_probe x-ray
_diffrn_radiation_type MoK\a
_diffrn_radiation_wavelength 0.71073
_diffrn_reflns_av_R_equivalents 0.0319
_diffrn_reflns_av_unetI/netI 0.0283
_diffrn_reflns_limit_h_max 13
_diffrn_reflns_limit_h_min -13
_diffrn_reflns_limit_k_max 25
_diffrn_reflns_limit_k_min -25
_diffrn_reflns_limit_l_max 22
_diffrn_reflns_limit_l_min -25
_diffrn_reflns_number 38575
_diffrn_reflns_theta_full 27.48
_diffrn_reflns_theta_max 27.48
_diffrn_reflns_theta_min 2.93
_exptl_absorpt_coefficient_mu 0.425
_exptl_absorpt_correction_T_max 0.899
_exptl_absorpt_correction_T_min 0.872
_exptl_absorpt_correction_type multi-scan
_exptl_absorpt_process_details
;
  [Sheldrick, G.M. (2002). SADABS Bruker AXS Inc., Madison, Wisconsin, USA]
;
_exptl_crystal_colour yellow
_exptl_crystal_density_diffrn 1.779
_exptl_crystal_density_method 'not measured'
_exptl_crystal_description prism
_exptl_crystal_F_000 2080
_exptl_crystal_size_max 0.3
_exptl_crystal_size_mid 0.3
_exptl_crystal_size_min 0.25
_refine_diff_density_max 0.572
_refine_diff_density_min -0.415
_refine_diff_density_rms 0.063
_refine_ls_extinction_method none
_refine_ls_goodness_of_fit_ref 1.027
_refine_ls_hydrogen_treatment constr
_refine_ls_matrix_type full
_refine_ls_number_parameters 588
_refine_ls_number_reflns 8934
_refine_ls_number_restraints 0
_refine_ls_restrained_S_all 1.027
_refine_ls_R_factor_all 0.0383
_refine_ls_R_factor_gt 0.0281
_refine_ls_shift/su_max 0.013
_refine_ls_shift/su_mean 0
_refine_ls_structure_factor_coef Fsqd
_refine_ls_weighting_details 'calc w=1/[\s^2^(Fo^2^)+(0.0324P)^2^+2.8615P] where P=(Fo^2^+2Fc^2^)/3'
_refine_ls_weighting_scheme calc
_refine_ls_wR_factor_gt 0.0681
_refine_ls_wR_factor_ref 0.0733
_reflns_number_gt 7457
_reflns_number_total 8934
_reflns_threshold_expression >2sigma(I)
_cod_data_source_file complex7d_KIR258_100K_APEX_13avr06_archive.cif
_cod_data_source_block job
_cod_original_sg_symbol_H-M 'P 21/n'
_cod_database_code 4083437

loop_
_symmetry_equiv_pos_as_xyz
'x, y, z'
'-x+1/2, y+1/2, -z+1/2'
'-x, -y, -z'
'x-1/2, -y-1/2, z-1/2'

loop_
_atom_site_label
_atom_site_type_symbol
_atom_site_fract_x
_atom_site_fract_y
_atom_site_fract_z
_atom_site_U_iso_or_equiv
_atom_site_adp_type
_atom_site_occupancy
_atom_site_calc_flag
_atom_site_refinement_flags
Zr1 Zr 0.098698(16) 0.193757(8) 0.284130(8) 0.01211(5) Uani 1 d .
C11 C 0.00654(18) 0.18907(9) 0.16876(9) 0.0180(4) Uani 1 d .
H11A H -0.0718 0.2201 0.1597 0.022 Uiso 1 calc R
H11B H 0.0743 0.2075 0.1444 0.022 Uiso 1 calc R
C12 C -0.03967(18) 0.12268(9) 0.13669(8) 0.0174(4) Uani 1 d .
C13 C 0.0519(2) 0.07892(10) 0.11463(10) 0.0236(4) Uani 1 d .
H13 H 0.1435 0.0923 0.1194 0.028 Uiso 1 calc R
C14 C 0.0111(2) 0.01674(11) 0.08620(11) 0.0316(5) Uani 1 d .
H14 H 0.0751 -0.0119 0.0718 0.038 Uiso 1 calc R
C15 C -0.1212(2) -0.00448(10) 0.07842(11) 0.0327(5) Uani 1 d .
H15 H -0.1482 -0.0474 0.0591 0.039 Uiso 1 calc R
C16 C -0.2139(2) 0.03777(10) 0.09928(10) 0.0258(4) Uani 1 d .
H16 H -0.3052 0.0238 0.0941 0.031 Uiso 1 calc R
C17 C -0.17400(19) 0.10049(9) 0.12774(9) 0.0197(4) Uani 1 d .
H17 H -0.239 0.129 0.1415 0.024 Uiso 1 calc R
C21 C 0.29551(18) 0.21986(10) 0.25045(9) 0.0205(4) Uani 1 d .
H21A H 0.291 0.2689 0.2406 0.025 Uiso 1 calc R
H21B H 0.3685 0.2138 0.2915 0.025 Uiso 1 calc R
C22 C 0.34536(17) 0.18791(9) 0.19306(9) 0.0167(3) Uani 1 d .
C23 C 0.40086(18) 0.12298(10) 0.19948(10) 0.0211(4) Uani 1 d .
H23 H 0.4057 0.0987 0.2409 0.025 Uiso 1 calc R
C24 C 0.4490(2) 0.09341(10) 0.14649(11) 0.0266(4) Uani 1 d .
H24 H 0.4872 0.0494 0.1522 0.032 Uiso 1 calc R
C25 C 0.4417(2) 0.12749(11) 0.08529(11) 0.0286(4) Uani 1 d .
H25 H 0.4743 0.107 0.0489 0.034 Uiso 1 calc R
C26 C 0.3868(2) 0.19143(11) 0.07766(10) 0.0265(4) Uani 1 d .
H26 H 0.3813 0.2151 0.0359 0.032 Uiso 1 calc R
C27 C 0.33946(19) 0.22125(10) 0.13093(10) 0.0221(4) Uani 1 d .
H27 H 0.3022 0.2654 0.125 0.027 Uiso 1 calc R
N31 N -0.13164(14) 0.15077(7) 0.29270(7) 0.0155(3) Uani 1 d .
C31 C -0.22832(17) 0.19986(9) 0.30568(10) 0.0178(4) Uani 1 d .
C32 C -0.25023(19) 0.21040(10) 0.37131(10) 0.0237(4) Uani 1 d .
C33 C -0.3373(2) 0.26004(11) 0.38456(11) 0.0277(4) Uani 1 d .
C34 C -0.40288(19) 0.30074(10) 0.33279(12) 0.0274(5) Uani 1 d .
C35 C -0.38232(19) 0.29230(10) 0.26739(11) 0.0254(4) Uani 1 d .
C36 C -0.29698(18) 0.24207(9) 0.25442(10) 0.0207(4) Uani 1 d .
F32 F -0.18733(12) 0.17160(7) 0.42292(6) 0.0330(3) Uani 1 d .
F33 F -0.35881(13) 0.26779(7) 0.44820(7) 0.0417(3) Uani 1 d .
F34 F -0.48634(12) 0.34948(6) 0.34582(7) 0.0382(3) Uani 1 d .
F35 F -0.44407(12) 0.33267(6) 0.21734(7) 0.0358(3) Uani 1 d .
F36 F -0.28121(12) 0.23483(6) 0.19015(6) 0.0280(3) Uani 1 d .
C37 C -0.15878(18) 0.08774(9) 0.29832(9) 0.0165(3) Uani 1 d .
C38 C -0.28668(19) 0.06052(10) 0.31346(11) 0.0273(4) Uani 1 d .
H38A H -0.2682 0.0402 0.3592 0.041 Uiso 1 calc R
H38B H -0.3238 0.0261 0.2794 0.041 Uiso 1 calc R
H38C H -0.3521 0.0973 0.3117 0.041 Uiso 1 calc R
C39 C -0.05757(17) 0.03510(9) 0.28675(9) 0.0170(4) Uani 1 d .
H39A H -0.0466 0.0384 0.2388 0.02 Uiso 1 calc R
H39B H -0.0944 -0.0103 0.293 0.02 Uiso 1 calc R
O41 O 0.13737(12) 0.10475(6) 0.32976(6) 0.0176(3) Uani 1 d .
C42 C 0.08241(18) 0.04158(9) 0.33456(9) 0.0168(3) Uani 1 d .
C43 C 0.07087(19) 0.02837(10) 0.40934(10) 0.0225(4) Uani 1 d .
C44 C 0.17970(19) -0.01041(9) 0.31344(10) 0.0226(4) Uani 1 d .
F41 F -0.00466(14) -0.02578(7) 0.41477(6) 0.0385(3) Uani 1 d .
F42 F 0.01378(12) 0.08096(6) 0.43361(6) 0.0318(3) Uani 1 d .
F43 F 0.19092(11) 0.01856(6) 0.45124(6) 0.0265(3) Uani 1 d .
F46 F 0.14865(13) -0.07369(6) 0.32780(8) 0.0391(3) Uani 1 d .
F47 F 0.30720(11) 0.00051(6) 0.34506(6) 0.0273(3) Uani 1 d .
F48 F 0.17533(13) -0.00730(7) 0.24653(6) 0.0365(3) Uani 1 d .
N81 N 0.24763(14) 0.23659(7) 0.39508(7) 0.0139(3) Uani 1 d .
C81 C 0.29782(17) 0.18949(8) 0.44941(9) 0.0150(3) Uani 1 d .
C82 C 0.23397(18) 0.18165(9) 0.50397(9) 0.0179(4) Uani 1 d .
C83 C 0.27946(19) 0.13529(9) 0.55557(9) 0.0193(4) Uani 1 d .
C84 C 0.39070(19) 0.09632(9) 0.55344(9) 0.0186(4) Uani 1 d .
C85 C 0.45625(18) 0.10300(9) 0.49990(10) 0.0194(4) Uani 1 d .
C86 C 0.40758(18) 0.14846(9) 0.44803(9) 0.0171(3) Uani 1 d .
F82 F 0.12628(11) 0.21955(6) 0.50714(6) 0.0265(3) Uani 1 d .
F83 F 0.21284(12) 0.12760(6) 0.60609(6) 0.0278(3) Uani 1 d .
F84 F 0.43273(12) 0.05004(5) 0.60222(5) 0.0249(2) Uani 1 d .
F85 F 0.56457(11) 0.06547(6) 0.49741(6) 0.0283(3) Uani 1 d .
F86 F 0.47154(11) 0.15289(6) 0.39571(6) 0.0246(2) Uani 1 d .
C87 C 0.26744(17) 0.29983(9) 0.40862(9) 0.0150(3) Uani 1 d .
C88 C 0.3438(2) 0.32877(9) 0.47433(9) 0.0225(4) Uani 1 d .
H88A H 0.3879 0.2922 0.5038 0.034 Uiso 1 calc R
H88B H 0.2813 0.3528 0.4974 0.034 Uiso 1 calc R
H88C H 0.4122 0.3603 0.465 0.034 Uiso 1 calc R
C89 C 0.21262(17) 0.35045(8) 0.35303(9) 0.0144(3) Uani 1 d .
H89A H 0.259 0.3438 0.3146 0.017 Uiso 1 calc R
H89B H 0.2343 0.3966 0.3712 0.017 Uiso 1 calc R
O91 O 0.01642(12) 0.28066(6) 0.30633(6) 0.0152(2) Uani 1 d .
C92 C 0.05843(17) 0.34525(8) 0.32540(9) 0.0138(3) Uani 1 d .
C93 C -0.01588(18) 0.37006(9) 0.38083(9) 0.0176(4) Uani 1 d .
C94 C 0.02073(18) 0.38937(9) 0.26051(9) 0.0177(4) Uani 1 d .
F91 F -0.00031(13) 0.32544(6) 0.43161(6) 0.0288(3) Uani 1 d .
F92 F -0.14798(11) 0.37869(6) 0.35765(6) 0.0276(3) Uani 1 d .
F93 F 0.03237(11) 0.42920(5) 0.40815(6) 0.0249(2) Uani 1 d .
F97 F -0.11043(11) 0.38593(6) 0.23227(6) 0.0270(3) Uani 1 d .
F96 F 0.08768(12) 0.36811(6) 0.21364(5) 0.0257(2) Uani 1 d .
F98 F 0.05149(12) 0.45437(5) 0.27284(6) 0.0246(2) Uani 1 d .

loop_
_atom_site_aniso_label
_atom_site_aniso_U_11
_atom_site_aniso_U_22
_atom_site_aniso_U_33
_atom_site_aniso_U_23
_atom_site_aniso_U_13
_atom_site_aniso_U_12
Zr1 0.01055(8) 0.01273(8) 0.01335(8) -0.00062(6) 0.00317(6) -0.00021(6)
C11 0.0150(8) 0.0232(9) 0.0162(8) 0.0014(7) 0.0042(7) -0.0007(7)
C12 0.0187(9) 0.0225(9) 0.0102(8) 0.0038(7) 0.0011(7) 0.0020(7)
C13 0.0209(9) 0.0299(10) 0.0185(9) -0.0009(8) 0.0008(7) 0.0048(8)
C14 0.0353(12) 0.0291(11) 0.0271(11) -0.0052(8) -0.0007(9) 0.0111(9)
C15 0.0444(13) 0.0193(9) 0.0292(11) -0.0037(8) -0.0040(10) 0.0000(9)
C16 0.0282(10) 0.0265(10) 0.0204(10) 0.0048(8) 0.0001(8) -0.0070(8)
C17 0.0212(9) 0.0249(9) 0.0130(8) 0.0021(7) 0.0035(7) -0.0015(7)
C21 0.0169(9) 0.0282(9) 0.0176(9) -0.0034(7) 0.0061(7) -0.0036(7)
C22 0.0104(8) 0.0228(9) 0.0173(8) -0.0008(7) 0.0039(7) -0.0025(7)
C23 0.0184(9) 0.0252(9) 0.0209(9) 0.0052(7) 0.0072(8) 0.0003(7)
C24 0.0267(10) 0.0220(9) 0.0339(11) 0.0011(8) 0.0129(9) 0.0052(8)
C25 0.0280(11) 0.0373(11) 0.0239(10) -0.0056(9) 0.0133(9) 0.0021(9)
C26 0.0239(10) 0.0379(11) 0.0194(9) 0.0070(8) 0.0085(8) 0.0032(9)
C27 0.0192(9) 0.0244(9) 0.0240(10) 0.0042(8) 0.0079(8) 0.0041(7)
N31 0.0117(7) 0.0175(7) 0.0175(7) 0.0000(6) 0.0037(6) 0.0007(6)
C31 0.0094(8) 0.0178(8) 0.0272(10) -0.0024(7) 0.0061(7) -0.0022(7)
C32 0.0144(9) 0.0304(10) 0.0265(10) -0.0055(8) 0.0047(8) -0.0026(7)
C33 0.0159(9) 0.0377(11) 0.0314(11) -0.0169(9) 0.0089(8) -0.0050(8)
C34 0.0106(8) 0.0258(10) 0.0468(13) -0.0153(9) 0.0082(8) -0.0007(7)
C35 0.0126(9) 0.0201(9) 0.0426(12) -0.0010(8) 0.0039(8) 0.0005(7)
C36 0.0141(8) 0.0211(9) 0.0280(10) -0.0014(7) 0.0068(7) -0.0008(7)
F32 0.0286(7) 0.0493(8) 0.0217(6) -0.0012(5) 0.0069(5) 0.0074(6)
F33 0.0279(7) 0.0640(9) 0.0354(7) -0.0234(6) 0.0114(6) 0.0039(6)
F34 0.0176(6) 0.0349(7) 0.0626(9) -0.0216(6) 0.0099(6) 0.0046(5)
F35 0.0251(6) 0.0289(6) 0.0528(8) 0.0067(6) 0.0068(6) 0.0130(5)
F36 0.0269(6) 0.0314(6) 0.0273(6) 0.0066(5) 0.0095(5) 0.0115(5)
C37 0.0147(8) 0.0200(9) 0.0139(8) 0.0002(7) 0.0007(7) -0.0025(7)
C38 0.0170(9) 0.0245(10) 0.0406(12) 0.0018(9) 0.0068(8) -0.0063(8)
C39 0.0158(8) 0.0150(8) 0.0185(9) 0.0002(6) -0.0004(7) -0.0020(7)
O41 0.0144(6) 0.0147(6) 0.0226(6) 0.0012(5) 0.0016(5) -0.0015(5)
C42 0.0157(8) 0.0139(8) 0.0199(9) 0.0006(7) 0.0016(7) -0.0017(7)
C43 0.0210(9) 0.0238(9) 0.0204(9) 0.0034(7) -0.0011(7) -0.0042(8)
C44 0.0201(9) 0.0168(9) 0.0276(10) -0.0012(7) -0.0024(8) 0.0024(7)
F41 0.0420(8) 0.0430(7) 0.0270(6) 0.0131(5) -0.0005(6) -0.0225(6)
F42 0.0305(7) 0.0455(7) 0.0197(6) 0.0003(5) 0.0060(5) 0.0107(6)
F43 0.0241(6) 0.0295(6) 0.0213(6) 0.0034(5) -0.0060(5) -0.0002(5)
F46 0.0319(7) 0.0142(5) 0.0671(9) -0.0015(6) 0.0011(6) 0.0012(5)
F47 0.0165(5) 0.0260(6) 0.0358(7) -0.0025(5) -0.0025(5) 0.0045(5)
F48 0.0307(7) 0.0516(8) 0.0259(6) -0.0070(6) 0.0030(5) 0.0189(6)
N81 0.0123(7) 0.0160(7) 0.0135(7) -0.0001(5) 0.0029(5) 0.0020(5)
C81 0.0154(8) 0.0150(8) 0.0134(8) -0.0014(6) -0.0002(6) -0.0008(7)
C82 0.0169(8) 0.0206(9) 0.0160(9) -0.0005(7) 0.0025(7) 0.0039(7)
C83 0.0211(9) 0.0238(9) 0.0129(8) 0.0001(7) 0.0031(7) -0.0010(7)
C84 0.0206(9) 0.0163(8) 0.0156(8) 0.0019(7) -0.0034(7) -0.0001(7)
C85 0.0159(9) 0.0170(8) 0.0242(9) -0.0005(7) 0.0012(7) 0.0021(7)
C86 0.0170(9) 0.0187(8) 0.0164(8) -0.0015(7) 0.0054(7) -0.0011(7)
F82 0.0249(6) 0.0338(6) 0.0237(6) 0.0068(5) 0.0115(5) 0.0126(5)
F83 0.0319(6) 0.0363(6) 0.0174(6) 0.0069(5) 0.0103(5) 0.0044(5)
F84 0.0297(6) 0.0229(5) 0.0191(6) 0.0067(4) -0.0019(5) 0.0040(5)
F85 0.0219(6) 0.0267(6) 0.0366(7) 0.0067(5) 0.0071(5) 0.0113(5)
F86 0.0242(6) 0.0268(6) 0.0264(6) 0.0051(5) 0.0137(5) 0.0072(5)
C87 0.0109(8) 0.0188(8) 0.0159(8) -0.0022(7) 0.0042(6) 0.0009(7)
C88 0.0255(10) 0.0204(9) 0.0190(9) -0.0052(7) -0.0012(8) 0.0008(8)
C89 0.0122(8) 0.0138(8) 0.0173(8) -0.0010(6) 0.0034(6) -0.0006(6)
O91 0.0128(6) 0.0135(5) 0.0187(6) -0.0010(5) 0.0020(5) -0.0003(5)
C92 0.0131(8) 0.0117(8) 0.0170(8) -0.0006(6) 0.0039(6) 0.0000(6)
C93 0.0173(9) 0.0155(8) 0.0207(9) -0.0007(7) 0.0053(7) 0.0019(7)
C94 0.0175(9) 0.0169(8) 0.0183(9) 0.0004(7) 0.0029(7) 0.0014(7)
F91 0.0393(7) 0.0263(6) 0.0271(6) 0.0086(5) 0.0217(5) 0.0104(5)
F92 0.0143(5) 0.0342(6) 0.0355(7) -0.0073(5) 0.0082(5) 0.0036(5)
F93 0.0281(6) 0.0209(5) 0.0277(6) -0.0096(4) 0.0106(5) -0.0030(5)
F97 0.0175(5) 0.0318(6) 0.0281(6) 0.0086(5) -0.0037(5) 0.0015(5)
F96 0.0314(6) 0.0310(6) 0.0161(5) 0.0035(4) 0.0082(5) 0.0082(5)
F98 0.0313(6) 0.0153(5) 0.0274(6) 0.0044(4) 0.0067(5) -0.0002(4)

loop_
_atom_type_symbol
_atom_type_description
_atom_type_scat_dispersion_real
_atom_type_scat_dispersion_imag
_atom_type_scat_source
C C 0.0033 0.0016 'International Tables Vol C Tables 4.2.6.8 and 6.1.1.4'
H H 0 0 'International Tables Vol C Tables 4.2.6.8 and 6.1.1.4'
N N 0.0061 0.0033 'International Tables Vol C Tables 4.2.6.8 and 6.1.1.4'
O O 0.0106 0.006 'International Tables Vol C Tables 4.2.6.8 and 6.1.1.4'
F F 0.0171 0.0103 'International Tables Vol C Tables 4.2.6.8 and 6.1.1.4'
Zr Zr -2.9673 0.5597 'International Tables Vol C Tables 4.2.6.8 and 6.1.1.4'

loop_
_geom_angle_atom_site_label_1
_geom_angle_atom_site_label_2
_geom_angle_atom_site_label_3
_geom_angle
O41 Zr1 O91 135.41(5)
O41 Zr1 C21 103.60(6)
O91 Zr1 C21 107.43(6)
O41 Zr1 C11 115.11(6)
O91 Zr1 C11 99.01(6)
C21 Zr1 C11 84.82(6)
O41 Zr1 N31 76.45(5)
O91 Zr1 N31 80.83(5)
C21 Zr1 N31 165.78(6)
C11 Zr1 N31 82.41(6)
O41 Zr1 N81 82.62(5)
O91 Zr1 N81 73.71(5)
C21 Zr1 N81 77.79(6)
C11 Zr1 N81 157.85(6)
N31 Zr1 N81 116.08(5)
C12 C11 Zr1 119.37(12)
C12 C11 H11A 107.5
Zr1 C11 H11A 107.5
C12 C11 H11B 107.5
Zr1 C11 H11B 107.5
H11A C11 H11B 107
C17 C12 C13 116.90(17)
C17 C12 C11 122.52(16)
C13 C12 C11 120.58(16)
C14 C13 C12 121.17(19)
C14 C13 H13 119.4
C12 C13 H13 119.4
C13 C14 C15 121.1(2)
C13 C14 H14 119.5
C15 C14 H14 119.5
C14 C15 C16 119.02(19)
C14 C15 H15 120.5
C16 C15 H15 120.5
C15 C16 C17 120.36(19)
C15 C16 H16 119.8
C17 C16 H16 119.8
C16 C17 C12 121.46(18)
C16 C17 H17 119.3
C12 C17 H17 119.3
C22 C21 Zr1 125.95(12)
C22 C21 H21A 105.8
Zr1 C21 H21A 105.8
C22 C21 H21B 105.8
Zr1 C21 H21B 105.8
H21A C21 H21B 106.2
C27 C22 C23 117.23(17)
C27 C22 C21 121.78(17)
C23 C22 C21 120.99(16)
C24 C23 C22 121.16(17)
C24 C23 H23 119.4
C22 C23 H23 119.4
C23 C24 C25 120.51(18)
C23 C24 H24 119.7
C25 C24 H24 119.7
C26 C25 C24 119.36(18)
C26 C25 H25 120.3
C24 C25 H25 120.3
C25 C26 C27 120.14(18)
C25 C26 H26 119.9
C27 C26 H26 119.9
C26 C27 C22 121.60(18)
C26 C27 H27 119.2
C22 C27 H27 119.2
C37 N31 C31 118.16(15)
C37 N31 Zr1 123.38(12)
C31 N31 Zr1 117.25(10)
C36 C31 C32 116.80(17)
C36 C31 N31 121.74(16)
C32 C31 N31 121.30(16)
F32 C32 C33 118.72(18)
F32 C32 C31 119.84(17)
C33 C32 C31 121.43(19)
F33 C33 C34 119.97(18)
F33 C33 C32 119.9(2)
C34 C33 C32 120.08(19)
F34 C34 C33 120.08(19)
F34 C34 C35 119.86(19)
C33 C34 C35 120.06(18)
F35 C35 C34 120.05(17)
F35 C35 C36 120.45(19)
C34 C35 C36 119.49(19)
F36 C36 C35 117.72(17)
F36 C36 C31 120.17(16)
C35 C36 C31 122.12(18)
N31 C37 C38 125.32(17)
N31 C37 C39 119.34(16)
C38 C37 C39 115.30(15)
C37 C38 H38A 109.5
C37 C38 H38B 109.5
H38A C38 H38B 109.5
C37 C38 H38C 109.5
H38A C38 H38C 109.5
H38B C38 H38C 109.5
C37 C39 C42 114.38(14)
C37 C39 H39A 108.7
C42 C39 H39A 108.7
C37 C39 H39B 108.7
C42 C39 H39B 108.7
H39A C39 H39B 107.6
C42 O41 Zr1 142.41(11)
O41 C42 C39 111.39(14)
O41 C42 C44 107.16(14)
C39 C42 C44 109.40(14)
O41 C42 C43 109.50(14)
C39 C42 C43 109.85(15)
C44 C42 C43 109.50(15)
F42 C43 F41 107.35(16)
F42 C43 F43 107.01(15)
F41 C43 F43 107.08(15)
F42 C43 C42 110.31(15)
F41 C43 C42 112.05(15)
F43 C43 C42 112.76(16)
F48 C44 F47 107.12(16)
F48 C44 F46 107.43(16)
F47 C44 F46 107.38(15)
F48 C44 C42 110.82(15)
F47 C44 C42 111.92(15)
F46 C44 C42 111.92(16)
C87 N81 C81 117.12(14)
C87 N81 Zr1 122.92(11)
C81 N81 Zr1 119.42(10)
C86 C81 C82 117.34(16)
C86 C81 N81 121.57(16)
C82 C81 N81 121.05(15)
F82 C82 C83 118.94(16)
F82 C82 C81 119.59(15)
C83 C82 C81 121.47(16)
F83 C83 C84 120.47(16)
F83 C83 C82 119.78(16)
C84 C83 C82 119.72(17)
F84 C84 C83 119.91(17)
F84 C84 C85 119.93(16)
C83 C84 C85 120.12(16)
F85 C85 C84 120.60(16)
F85 C85 C86 120.04(17)
C84 C85 C86 119.36(16)
F86 C86 C81 119.89(15)
F86 C86 C85 118.15(16)
C81 C86 C85 121.95(17)
N81 C87 C88 125.99(16)
N81 C87 C89 118.20(15)
C88 C87 C89 115.79(15)
C87 C88 H88A 109.5
C87 C88 H88B 109.5
H88A C88 H88B 109.5
C87 C88 H88C 109.5
H88A C88 H88C 109.5
H88B C88 H88C 109.5
C87 C89 C92 113.94(14)
C87 C89 H89A 108.8
C92 C89 H89A 108.8
C87 C89 H89B 108.8
C92 C89 H89B 108.8
H89A C89 H89B 107.7
C92 O91 Zr1 137.83(10)
O91 C92 C94 106.57(13)
O91 C92 C93 108.98(14)
C94 C92 C93 110.56(14)
O91 C92 C89 113.03(13)
C94 C92 C89 108.40(14)
C93 C92 C89 109.27(14)
F91 C93 F92 107.48(15)
F91 C93 F93 107.11(15)
F92 C93 F93 106.47(14)
F91 C93 C92 109.82(14)
F92 C93 C92 113.35(14)
F93 C93 C92 112.29(14)
F97 C94 F98 107.52(14)
F97 C94 F96 107.15(14)
F98 C94 F96 107.48(14)
F97 C94 C92 112.10(15)
F98 C94 C92 112.52(14)
F96 C94 C92 109.82(14)

loop_
_geom_bond_atom_site_label_1
_geom_bond_atom_site_label_2
_geom_bond_distance
Zr1 O41 1.9847(12)
Zr1 O91 2.0015(12)
Zr1 C21 2.2929(18)
Zr1 C11 2.3014(17)
Zr1 N31 2.5228(14)
Zr1 N81 2.5517(14)
C11 C12 1.494(2)
C11 H11A 0.99
C11 H11B 0.99
C12 C17 1.405(3)
C12 C13 1.406(3)
C13 C14 1.382(3)
C13 H13 0.95
C14 C15 1.382(3)
C14 H14 0.95
C15 C16 1.385(3)
C15 H15 0.95
C16 C17 1.390(3)
C16 H16 0.95
C17 H17 0.95
C21 C22 1.488(2)
C21 H21A 0.99
C21 H21B 0.99
C22 C27 1.397(3)
C22 C23 1.398(3)
C23 C24 1.385(3)
C23 H23 0.95
C24 C25 1.386(3)
C24 H24 0.95
C25 C26 1.378(3)
C25 H25 0.95
C26 C27 1.388(3)
C26 H26 0.95
C27 H27 0.95
N31 C37 1.287(2)
N31 C31 1.441(2)
C31 C36 1.390(3)
C31 C32 1.391(3)
C32 F32 1.336(2)
C32 C33 1.383(3)
C33 F33 1.344(2)
C33 C34 1.369(3)
C34 F34 1.344(2)
C34 C35 1.377(3)
C35 F35 1.330(2)
C35 C36 1.377(3)
C36 F36 1.335(2)
C37 C38 1.492(3)
C37 C39 1.513(2)
C38 H38A 0.98
C38 H38B 0.98
C38 H38C 0.98
C39 C42 1.540(2)
C39 H39A 0.99
C39 H39B 0.99
O41 C42 1.380(2)
C42 C44 1.544(3)
C42 C43 1.546(3)
C43 F42 1.331(2)
C43 F41 1.334(2)
C43 F43 1.338(2)
C44 F48 1.330(2)
C44 F47 1.331(2)
C44 F46 1.337(2)
N81 C87 1.287(2)
N81 C81 1.441(2)
C81 C86 1.382(2)
C81 C82 1.389(3)
C82 F82 1.336(2)
C82 C83 1.385(2)
C83 F83 1.336(2)
C83 C84 1.374(3)
C84 F84 1.341(2)
C84 C85 1.379(3)
C85 F85 1.335(2)
C85 C86 1.383(2)
C86 F86 1.344(2)
C87 C88 1.492(2)
C87 C89 1.513(2)
C88 H88A 0.98
C88 H88B 0.98
C88 H88C 0.98
C89 C92 1.547(2)
C89 H89A 0.99
C89 H89B 0.99
O91 C92 1.376(2)
C92 C94 1.544(2)
C92 C93 1.544(2)
C93 F91 1.330(2)
C93 F92 1.332(2)
C93 F93 1.340(2)
C94 F97 1.332(2)
C94 F98 1.334(2)
C94 F96 1.335(2)
